data_7031404
loop_
_publ_author_name
'Priv\'er, Steven H'
'Bennett, Martin A.'
'Willis, Anthony C.'
'Pottabathula, Srinivas'
'Lakshmi Kantam, M.'
'Bhargava, Suresh K.'

_publ_section_title
;
 ortho-Metallated triphenylphosphine chalcogenide complexes of platinum
 and palladium: synthesis and catalytic activity.
;
_journal_issue 31
_journal_name_full 'Dalton transactions (Cambridge, England : 2003)'
_journal_page_first 12000
_journal_page_last 12012
_journal_paper_doi 10.1039/c4dt01236d
_journal_volume 43
_journal_year 2014
_chemical_compound_source ' from RMIT University'
_chemical_formula_moiety 'C36 H28 P2 Pt Se2, 2(C2 H4 Cl2)'
_chemical_formula_sum 'C40 H36 Cl4 P2 Pt Se2'
_chemical_formula_weight 1073.49
_space_group_IT_number 15
_symmetry_cell_setting monoclinic
_symmetry_space_group_name_Hall '-C 2yc'
_symmetry_space_group_name_H-M 'C 1 2/c 1'
_atom_sites_solution_hydrogens geom
_atom_sites_solution_primary direct
_audit_creation_date 09-03-03
_audit_creation_method CRYSTALS_ver_12.85
_audit_update_record
;
2009-03-03- Report on C40 H36 Cl4 P2 Pt1 Se2 
             by   Anthony C. Willis
             for  Steven Priver and Martin Bennett

2009-03-03- passes checkcif tests with minor warnings  
;
_cell_angle_alpha 90
_cell_angle_beta 107.2742(10)
_cell_angle_gamma 90
_cell_formula_units_Z 4
_cell_length_a 16.0935(4)
_cell_length_b 11.4059(2)
_cell_length_c 22.5098(4)
_cell_measurement_reflns_used 68764
_cell_measurement_temperature 200
_cell_measurement_theta_max 27.5
_cell_measurement_theta_min 2.6
_cell_volume 3945.55(14)
_computing_cell_refinement 'DENZO/SCALEPACK (Otwinowski & Minor, 1997)'
_computing_data_collection 'COLLECT (Nonius, 1997-2001).'
_computing_data_reduction 'DENZO/SCALEPACK (Otwinowski & Minor, 1997)'
_computing_molecular_graphics
; 
ORTEP-II (Johnson 1976) in teXsan (MSC, 1992-1997)
;
_computing_publication_material 'CRYSTALS (Betteridge et al., 2003)'
_computing_structure_refinement 'CRYSTALS (Betteridge et al., 2003)'
_computing_structure_solution 'SIR92 (Altomare et al., 1994)'
_diffrn_ambient_temperature 200
_diffrn_measured_fraction_theta_full 0.998
_diffrn_measured_fraction_theta_max 0.998
_diffrn_measurement_device 'Nonius KappaCCD'
_diffrn_measurement_device_type Area
_diffrn_measurement_method ' \f and \w scans with CCD '
_diffrn_radiation_monochromator graphite
_diffrn_radiation_type 'Mo K\a'
_diffrn_radiation_wavelength 0.71073
_diffrn_reflns_av_R_equivalents 0.093
_diffrn_reflns_limit_h_max 19
_diffrn_reflns_limit_h_min -20
_diffrn_reflns_limit_k_max 14
_diffrn_reflns_limit_k_min 0
_diffrn_reflns_limit_l_max 29
_diffrn_reflns_limit_l_min 0
_diffrn_reflns_number 38436
_diffrn_reflns_theta_full 27.5
_diffrn_reflns_theta_max 27.524
_diffrn_reflns_theta_min 2.567
_diffrn_standards_number 0
_exptl_absorpt_coefficient_mu 5.782
_exptl_absorpt_correction_T_max 0.796
_exptl_absorpt_correction_T_min 0.226
_exptl_absorpt_correction_type integration
_exptl_absorpt_process_details
;
via Gaussian method (Coppens, 1970) implemented in maXus (2000)
;
_exptl_crystal_colour yellow
_exptl_crystal_density_diffrn 1.807
_exptl_crystal_density_method 'not measured'
_exptl_crystal_description plate
_exptl_crystal_F_000 2080
_exptl_crystal_size_max 0.35
_exptl_crystal_size_mid 0.26
_exptl_crystal_size_min 0.04
_refine_diff_density_max 2.70
_refine_diff_density_min -1.24
_refine_ls_extinction_method None
_refine_ls_goodness_of_fit_ref 0.9215
_refine_ls_hydrogen_treatment constr
_refine_ls_matrix_type full
_refine_ls_number_parameters 260
_refine_ls_number_reflns 4525
_refine_ls_number_restraints 72
_refine_ls_R_factor_all 0.0622
_refine_ls_R_factor_gt 0.0468
_refine_ls_shift/su_max 0.038249
_refine_ls_structure_factor_coef Fsqd
_refine_ls_weighting_details
;
 Method= Modified Sheldrick 
 w=1/[\s^2^(F^2^) + ( 0.06P)^2^ + 0.00P] 
 ,where P=(max(Fo^2^,0) + 2Fc^2^)/3 
;
_refine_ls_weighting_scheme calc
_refine_ls_wR_factor_all 0.1167
_refine_ls_wR_factor_gt 0.1118
_refine_ls_wR_factor_ref 0.1167
_reflns_limit_h_max 19
_reflns_limit_h_min -20
_reflns_limit_k_max 14
_reflns_limit_k_min 0
_reflns_limit_l_max 29
_reflns_limit_l_min 0
_reflns_number_gt 3488
_reflns_number_total 4539
_reflns_threshold_expression I>2.0\s(I)
_oxford_diffrn_Wilson_B_factor 3.29
_oxford_diffrn_Wilson_scale 124.56
_oxford_refine_ls_r_factor_ref 0.0622
_oxford_refine_ls_scale 0.12619(6)
_oxford_reflns_number_all 4525
_oxford_reflns_threshold_expression_ref I>-10.0\s(I)
_oxford_structure_analysis_title '2261648 ben0903'
_cod_data_source_file c4dt01236d2.cif
_cod_data_source_block complex2
_cod_depositor_comments
;
The following automatic conversions were performed:

'_symmetry_cell_setting' value 'Monoclinic' changed to 'monoclinic'
according to
/usr/data/users/saulius/crontab/automatic-downloads/rss-feeds/RSC/lib/dictionaries/cif_core.dic
dictionary named 'cif_core.dic' version 2.4.2 from 2011-04-26.

Automatic conversion script
Id: cif_fix_values 2281 2013-09-26 08:29:07Z andrius 

 Adding full bibliography for 7031403--7031415.cif.
;
_cod_original_sg_symbol_H-M 'C 2/c'
_cod_original_formula_sum 'C40 H36 Cl4 P2 Pt1 Se2'
_cod_database_code 7031404

loop_
_symmetry_equiv_pos_as_xyz
x,y,z
-x,-y,-z
x+1/2,y+1/2,z
-x+1/2,-y+1/2,-z
-x,y,-z+1/2
x,-y,z+1/2
-x+1/2,y+1/2,-z+1/2
x+1/2,-y+1/2,z+1/2

loop_
_atom_site_label
_atom_site_type_symbol
_atom_site_fract_x
_atom_site_fract_y
_atom_site_fract_z
_atom_site_U_iso_or_equiv
_atom_site_occupancy
_atom_site_adp_type
_atom_site_refinement_flags_posn
_atom_site_refinement_flags_adp
_atom_site_refinement_flags_occupancy
Pt1 Pt 0.5000 0.25907(4) 0.2500 0.0387 1.0000 Uani S T .
Se1 Se 0.48054(6) 0.10113(6) 0.32201(4) 0.0480 1.0000 Uani . . .
Cl31 Cl 0.2905(7) 0.6201(14) 0.4232(6) 0.1284 0.535(9) Uani D U P
Cl32 Cl 0.2763(7) 0.8836(8) 0.3610(5) 0.1308 0.535(9) Uani D U P
Cl41 Cl 0.3190(6) 0.6192(17) 0.4529(8) 0.1276 0.465(9) Uani D U P
Cl42 Cl 0.2867(9) 0.8972(11) 0.4095(7) 0.1609 0.465(9) Uani D U P
P1 P 0.40566(14) 0.22420(17) 0.35811(9) 0.0451 1.0000 Uani . . .
C1 C 0.4601(5) 0.3625(6) 0.3612(4) 0.0457 1.0000 Uani . . .
C2 C 0.5001(4) 0.3819(6) 0.3152(3) 0.0375 1.0000 Uani . . .
C3 C 0.5467(5) 0.4873(7) 0.3207(4) 0.0529 1.0000 Uani . . .
C4 C 0.5531(6) 0.5665(7) 0.3679(4) 0.0595 1.0000 Uani . . .
C5 C 0.5104(7) 0.5467(8) 0.4117(4) 0.0654 1.0000 Uani . . .
C6 C 0.4640(7) 0.4416(8) 0.4097(4) 0.0619 1.0000 Uani . . .
C11 C 0.2947(5) 0.2370(7) 0.3099(4) 0.0475 1.0000 Uani . . .
C12 C 0.2537(6) 0.1458(8) 0.2704(4) 0.0587 1.0000 Uani . . .
C13 C 0.1654(7) 0.1582(10) 0.2362(5) 0.0748 1.0000 Uani . . .
C14 C 0.1255(8) 0.2585(9) 0.2424(5) 0.0725 1.0000 Uani . . .
C15 C 0.1609(6) 0.3477(10) 0.2800(5) 0.0718 1.0000 Uani . . .
C16 C 0.2473(6) 0.3391(8) 0.3140(5) 0.0618 1.0000 Uani . . .
C21 C 0.4006(6) 0.1848(7) 0.4346(4) 0.0560 1.0000 Uani . . .
C22 C 0.4783(8) 0.1706(9) 0.4824(4) 0.0679 1.0000 Uani . . .
C23 C 0.4775(10) 0.1356(10) 0.5412(5) 0.0927 1.0000 Uani . . .
C24 C 0.4006(10) 0.1188(10) 0.5533(6) 0.0924 1.0000 Uani . . .
C25 C 0.3257(11) 0.1329(12) 0.5083(7) 0.1076 1.0000 Uani . . .
C26 C 0.3259(7) 0.1663(11) 0.4475(5) 0.0813 1.0000 Uani . . .
C31 C 0.2049(14) 0.719(2) 0.4045(16) 0.1176 0.535(9) Uani D U P
C32 C 0.2317(19) 0.842(2) 0.4204(12) 0.1234 0.535(9) Uani D U P
C41 C 0.2215(14) 0.658(2) 0.4015(16) 0.1223 0.465(9) Uani D U P
C42 C 0.221(2) 0.778(2) 0.3718(14) 0.1304 0.465(9) Uani D U P
H31 H 0.5766 0.5058 0.2887 0.0609 1.0000 Uiso R . .
H41 H 0.5890 0.6390 0.3704 0.0677 1.0000 Uiso R . .
H51 H 0.5126 0.6064 0.4447 0.0754 1.0000 Uiso R . .
H61 H 0.4344 0.4237 0.4419 0.0740 1.0000 Uiso R . .
H121 H 0.2865 0.0732 0.2665 0.0715 1.0000 Uiso R . .
H131 H 0.1334 0.0942 0.2082 0.0907 1.0000 Uiso R . .
H141 H 0.0635 0.2677 0.2164 0.0875 1.0000 Uiso R . .
H151 H 0.1258 0.4183 0.2834 0.0879 1.0000 Uiso R . .
H161 H 0.2765 0.4052 0.3415 0.0745 1.0000 Uiso R . .
H221 H 0.5351 0.1859 0.4742 0.0810 1.0000 Uiso R . .
H231 H 0.5336 0.1228 0.5748 0.1082 1.0000 Uiso R . .
H241 H 0.4000 0.0957 0.5960 0.1149 1.0000 Uiso R . .
H251 H 0.2692 0.1198 0.5173 0.1410 1.0000 Uiso R . .
H261 H 0.2694 0.1763 0.4141 0.1010 1.0000 Uiso R . .
H311 H 0.1627 0.6965 0.4273 0.1395 0.535 Uiso R . .
H312 H 0.1757 0.7147 0.3587 0.1395 0.535 Uiso R . .
H321 H 0.2761 0.8466 0.4621 0.1453 0.535 Uiso R . .
H322 H 0.1805 0.8917 0.4200 0.1453 0.535 Uiso R . .
H411 H 0.1766 0.6587 0.4241 0.1433 0.465 Uiso R . .
H412 H 0.2057 0.5983 0.3676 0.1433 0.465 Uiso R . .
H421 H 0.1596 0.8068 0.3610 0.1505 0.465 Uiso R . .
H422 H 0.2370 0.7641 0.3327 0.1505 0.465 Uiso R . .

loop_
_atom_site_aniso_label
_atom_site_aniso_U_11
_atom_site_aniso_U_22
_atom_site_aniso_U_33
_atom_site_aniso_U_23
_atom_site_aniso_U_13
_atom_site_aniso_U_12
Pt1 0.0419(2) 0.0343(2) 0.0387(2) 0.0000 0.01028(16) 0.0000
Se1 0.0598(5) 0.0355(4) 0.0503(5) 0.0028(3) 0.0187(4) 0.0018(3)
Cl31 0.1335(10) 0.098(4) 0.154(10) 0.005(7) 0.043(6) 0.022(7)
Cl32 0.152(6) 0.122(5) 0.116(6) -0.011(5) 0.037(6) 0.017(5)
Cl41 0.079(5) 0.108(5) 0.180(11) 0.002(8) 0.014(5) 0.020(5)
Cl42 0.181(8) 0.140(7) 0.137(8) -0.010(7) 0.010(8) -0.014(6)
P1 0.0574(12) 0.0388(10) 0.0393(10) 0.0025(8) 0.0149(9) 0.0008(8)
C1 0.058(5) 0.037(4) 0.039(4) 0.001(3) 0.009(4) 0.005(3)
C2 0.036(4) 0.035(3) 0.037(4) -0.001(3) 0.004(3) 0.005(3)
C3 0.059(5) 0.041(4) 0.052(5) 0.000(4) 0.007(4) -0.011(4)
C4 0.076(6) 0.043(4) 0.050(5) -0.004(4) 0.004(5) -0.007(4)
C5 0.087(7) 0.053(5) 0.049(5) -0.011(4) 0.009(5) -0.003(5)
C6 0.089(7) 0.055(5) 0.040(5) -0.004(4) 0.019(4) 0.003(5)
C11 0.054(4) 0.047(4) 0.044(4) 0.009(4) 0.019(3) -0.001(4)
C12 0.060(5) 0.054(5) 0.064(6) -0.003(4) 0.022(5) -0.004(4)
C13 0.075(7) 0.081(7) 0.070(7) -0.005(6) 0.025(5) -0.026(6)
C14 0.096(7) 0.063(6) 0.060(6) 0.025(6) 0.025(5) 0.017(6)
C15 0.066(6) 0.070(6) 0.085(7) 0.026(6) 0.029(5) 0.017(5)
C16 0.063(6) 0.049(5) 0.074(6) 0.005(4) 0.022(5) 0.006(4)
C21 0.081(6) 0.044(4) 0.046(5) 0.006(4) 0.025(5) 0.008(4)
C22 0.090(7) 0.069(6) 0.044(5) 0.004(5) 0.017(5) 0.003(5)
C23 0.157(13) 0.070(7) 0.043(6) 0.005(5) 0.018(7) 0.013(8)
C24 0.155(13) 0.074(7) 0.059(7) 0.025(6) 0.047(8) 0.042(8)
C25 0.133(12) 0.116(10) 0.103(10) 0.040(9) 0.080(10) 0.037(9)
C26 0.087(8) 0.099(8) 0.067(7) 0.031(6) 0.036(6) 0.023(6)
C31 0.081(9) 0.128(11) 0.139(11) 0.002(11) 0.027(9) 0.003(10)
C32 0.108(10) 0.130(11) 0.127(11) 0.005(10) 0.025(10) 0.033(10)
C41 0.079(9) 0.135(12) 0.144(12) -0.001(12) 0.020(10) 0.006(10)
C42 0.114(10) 0.132(11) 0.131(12) -0.001(11) 0.014(10) 0.021(10)

loop_
_atom_type_symbol
_atom_type_scat_dispersion_real
_atom_type_scat_dispersion_imag
_atom_type_scat_Cromer_Mann_a1
_atom_type_scat_Cromer_Mann_b1
_atom_type_scat_Cromer_Mann_a2
_atom_type_scat_Cromer_Mann_b2
_atom_type_scat_Cromer_Mann_a3
_atom_type_scat_Cromer_Mann_b3
_atom_type_scat_Cromer_Mann_a4
_atom_type_scat_Cromer_Mann_b4
_atom_type_scat_Cromer_Mann_c
_atom_type_scat_source
C 0.0033 0.0016 2.3100 20.8439 1.0200 10.2075 1.5886 0.5687 0.8650 51.6512 0.2156 'International Tables Vol C 4.2.6.8 and 6.1.1.4'
H 0.0000 0.0000 0.4930 10.5109 0.3229 26.1257 0.1402 3.1424 0.0408 57.7998 0.0030 'International Tables Vol C 4.2.6.8 and 6.1.1.4'
Cl 0.1484 0.1585 11.4604 0.0104 7.1964 1.1662 6.2556 18.5194 1.6455 47.7784 -9.5574 'International Tables Vol C 4.2.6.8 and 6.1.1.4'
P 0.1023 0.0942 6.4345 1.9067 4.1791 27.1570 1.7800 0.5260 1.4908 68.1645 1.1149 'International Tables Vol C 4.2.6.8 and 6.1.1.4'
Pt -1.7033 8.3905 27.0059 1.5129 17.7639 8.8117 15.7131 0.4246 5.7837 38.6103 11.6883 'International Tables Vol C 4.2.6.8 and 6.1.1.4'
Se -0.0929 2.2259 17.0006 2.4098 5.8196 0.2726 3.9731 15.2372 4.3543 43.8163 2.8409 'International Tables Vol C 4.2.6.8 and 6.1.1.4'

loop_
_exptl_crystal_face_index_h
_exptl_crystal_face_index_k
_exptl_crystal_face_index_l
_exptl_crystal_face_perp_dist
-1 0 0 0.160
1 0 0 0.190
1 -1 0 0.091
1 3 0 0.090
0 1 0 0.100
0 -1 0 0.160
0 0 1 0.030
0 0 -1 0.010

loop_
_geom_angle_atom_site_label_1
_geom_angle_site_symmetry_1
_geom_angle_atom_site_label_2
_geom_angle_atom_site_label_3
_geom_angle_site_symmetry_3
_geom_angle
_geom_angle_publ_flag
C2 5_655 Pt1 Se1 5_655 90.1(2) yes
C2 5_655 Pt1 P1 5_655 56.2(2) yes
Se1 5_655 Pt1 P1 5_655 41.58(4) yes
C2 5_655 Pt1 Se1 . 172.57(19) yes
Se1 5_655 Pt1 Se1 . 88.01(4) yes
P1 5_655 Pt1 Se1 . 124.90(4) yes
C2 5_655 Pt1 P1 . 136.5(2) yes
Se1 5_655 Pt1 P1 . 124.90(4) yes
P1 5_655 Pt1 P1 . 165.95(7) yes
Se1 . Pt1 P1 . 41.58(4) yes
C2 5_655 Pt1 C2 . 92.6(4) yes
Se1 5_655 Pt1 C2 . 172.57(19) yes
P1 5_655 Pt1 C2 . 136.5(2) yes
Se1 . Pt1 C2 . 90.1(2) yes
P1 . Pt1 C2 . 56.2(2) yes
Pt1 . Se1 P1 . 88.11(6) yes
Se1 . P1 Pt1 . 50.31(5) yes
Se1 . P1 C1 . 105.4(3) yes
Pt1 . P1 C1 . 65.8(2) yes
Se1 . P1 C11 . 113.0(3) yes
Pt1 . P1 C11 . 98.0(2) yes
C1 . P1 C11 . 109.7(4) yes
Se1 . P1 C21 . 112.7(3) yes
Pt1 . P1 C21 . 155.2(3) yes
C1 . P1 C21 . 110.0(4) yes
C11 . P1 C21 . 106.1(4) yes
P1 . C1 C2 . 116.1(6) yes
P1 . C1 C6 . 120.2(6) yes
C2 . C1 C6 . 123.7(8) yes
C1 . C2 Pt1 . 121.8(5) yes
C1 . C2 C3 . 115.1(7) yes
Pt1 . C2 C3 . 122.8(6) yes
C2 . C3 C4 . 123.2(8) yes
C2 . C3 H31 . 118.4 no
C4 . C3 H31 . 118.4 no
C3 . C4 C5 . 120.4(8) yes
C3 . C4 H41 . 119.8 no
C5 . C4 H41 . 119.8 no
C4 . C5 C6 . 119.3(8) yes
C4 . C5 H51 . 120.3 no
C6 . C5 H51 . 120.3 no
C5 . C6 C1 . 118.2(8) yes
C5 . C6 H61 . 120.9 no
C1 . C6 H61 . 120.9 no
P1 . C11 C12 . 121.3(6) yes
P1 . C11 C16 . 119.1(7) yes
C12 . C11 C16 . 119.5(8) yes
C11 . C12 C13 . 118.8(9) yes
C11 . C12 H121 . 120.6 no
C13 . C12 H121 . 120.6 no
C12 . C13 C14 . 117.8(10) yes
C12 . C13 H131 . 121.1 no
C14 . C13 H131 . 121.1 no
C13 . C14 C15 . 126.0(11) yes
C13 . C14 H141 . 117.0 no
C15 . C14 H141 . 117.0 no
C14 . C15 C16 . 117.9(10) yes
C14 . C15 H151 . 121.1 no
C16 . C15 H151 . 121.1 no
C11 . C16 C15 . 120.0(9) yes
C11 . C16 H161 . 120.0 no
C15 . C16 H161 . 120.0 no
P1 . C21 C22 . 118.7(7) yes
P1 . C21 C26 . 123.1(8) yes
C22 . C21 C26 . 118.2(9) yes
C21 . C22 C23 . 120.6(11) yes
C21 . C22 H221 . 119.7 no
C23 . C22 H221 . 119.6 no
C22 . C23 C24 . 119.9(12) yes
C22 . C23 H231 . 120.1 no
C24 . C23 H231 . 120.0 no
C23 . C24 C25 . 120.2(11) yes
C23 . C24 H241 . 120.0 no
C25 . C24 H241 . 119.9 no
C24 . C25 C26 . 120.3(12) yes
C24 . C25 H251 . 119.9 no
C26 . C25 H251 . 119.8 no
C25 . C26 C21 . 120.8(12) yes
C25 . C26 H261 . 119.6 no
C21 . C26 H261 . 119.6 no
Cl31 . C31 C32 . 113.9(16) yes
Cl31 . C31 H311 . 108.5 no
C32 . C31 H311 . 108.4 no
Cl31 . C31 H312 . 108.2 no
C32 . C31 H312 . 108.3 no
H311 . C31 H312 . 109.5 no
C31 . C32 Cl32 . 103.3(17) yes
C31 . C32 H321 . 111.0 no
Cl32 . C32 H321 . 111.0 no
C31 . C32 H322 . 111.0 no
Cl32 . C32 H322 . 111.1 no
H321 . C32 H322 . 109.5 no
Cl41 . C41 C42 . 114.6(17) yes
Cl41 . C41 H411 . 108.2 no
Cl31 . C41 H411 . 122.2 no
C42 . C41 H411 . 108.1 no
Cl41 . C41 H412 . 108.2 no
C42 . C41 H412 . 108.3 no
H411 . C41 H412 . 109.5 no
C41 . C42 Cl42 . 123.6(18) yes
C41 . C42 H421 . 105.9 no
Cl42 . C42 H421 . 105.9 no
C41 . C42 H422 . 105.7 no
Cl42 . C42 H422 . 105.9 no
H421 . C42 H422 . 109.5 no

loop_
_geom_bond_atom_site_label_1
_geom_bond_atom_site_label_2
_geom_bond_site_symmetry_2
_geom_bond_distance
_geom_bond_publ_flag
Pt1 C2 5_655 2.028(7) yes
Pt1 Se1 5_655 2.5045(8) yes
Pt1 P1 5_655 3.253(2) yes
Pt1 Se1 . 2.5045(8) yes
Pt1 P1 . 3.253(2) yes
Pt1 C2 . 2.028(7) yes
Se1 P1 . 2.160(2) yes
Cl31 C31 . 1.736(17) yes
Cl31 C41 . 1.16(2) yes
Cl31 H412 . 1.575 no
Cl32 C32 . 1.761(17) yes
Cl32 C42 . 1.56(3) yes
Cl32 H422 . 1.557 no
Cl41 C31 . 2.16(3) yes
Cl41 C41 . 1.710(17) yes
Cl42 C32 . 1.17(2) yes
Cl42 C42 . 1.773(18) yes
Cl42 H321 . 1.373 no
P1 C1 . 1.796(8) yes
P1 C11 . 1.799(8) yes
P1 C21 . 1.805(8) yes
C1 C2 . 1.390(10) yes
C1 C6 . 1.404(11) yes
C2 C3 . 1.403(10) yes
C3 C4 . 1.375(12) yes
C3 H31 . 1.000 no
C4 C5 . 1.378(12) yes
C4 H41 . 1.000 no
C5 C6 . 1.407(13) yes
C5 H51 . 1.000 no
C6 H61 . 1.000 no
C11 C12 . 1.400(11) yes
C11 C16 . 1.409(11) yes
C12 C13 . 1.408(13) yes
C12 H121 . 1.000 no
C13 C14 . 1.339(14) yes
C13 H131 . 1.000 no
C14 C15 . 1.339(14) yes
C14 H141 . 1.000 no
C15 C16 . 1.377(13) yes
C15 H151 . 1.000 no
C16 H161 . 1.000 no
C21 C22 . 1.395(14) yes
C21 C26 . 1.335(13) yes
C22 C23 . 1.387(14) yes
C22 H221 . 1.000 no
C23 C24 . 1.358(17) yes
C23 H231 . 1.000 no
C24 C25 . 1.334(19) yes
C24 H241 . 1.000 no
C25 C26 . 1.420(15) yes
C25 H251 . 1.000 no
C26 H261 . 1.000 no
C31 C32 . 1.473(18) yes
C31 H311 . 1.000 no
C31 H312 . 1.000 no
C32 H321 . 1.000 no
C32 H322 . 1.000 no
C41 C42 . 1.522(18) yes
C41 H411 . 1.000 no
C41 H412 . 1.000 no
C42 H421 . 1.000 no
C42 H422 . 1.000 no

loop_
_geom_contact_atom_site_label_1
_geom_contact_atom_site_label_2
_geom_contact_distance
_geom_contact_site_symmetry_2
_geom_contact_publ_flag
Cl31 C6 3.54(2) . no
Cl32 C14 3.48(2) 7 no
Cl32 C12 3.58(1) 1_565 no
Cl41 C32 3.22(4) 4_566 no
Cl41 C6 3.44(2) . no
Cl41 C5 3.57(2) . no
Cl42 C26 3.20(2) 1_565 no
Cl42 C25 3.43(2) 1_565 no
C3 C32 3.56(3) 3_545 no
C25 C25 3.56(3) 4_556 no

loop_
_geom_torsion_atom_site_label_1
_geom_torsion_atom_site_label_2
_geom_torsion_atom_site_label_3
_geom_torsion_atom_site_label_4
_geom_torsion_site_symmetry_2
_geom_torsion_site_symmetry_3
_geom_torsion_site_symmetry_4
_geom_torsion
_geom_torsion_publ_flag
Pt1 Se1 P1 C1 . . . -38.8(3) no
Pt1 Se1 P1 C11 . . . 81.0(3) no
Pt1 Se1 P1 C21 . . . -158.7(3) no
Pt1 Se1 P1 C1 5_655 5_655 5_655 -38.8(3) no
Pt1 Se1 P1 C11 5_655 5_655 5_655 81.0(3) no
Pt1 Se1 P1 C21 5_655 5_655 5_655 -158.7(3) no
Pt1 C2 C1 P1 . . . -1.8(7) no
Pt1 C2 C1 C6 . . . 175.3(6) no
Pt1 C2 C3 C4 . . . -174.4(6) no
Pt1 C2 C1 P1 5_655 5_655 5_655 -1.8(7) no
Pt1 C2 C1 C6 5_655 5_655 5_655 175.3(6) no
Pt1 C2 C3 C4 5_655 5_655 5_655 -174.4(6) no
Se1 Pt1 Se1 P1 . 5_655 5_655 -154.41(6) no
Se1 Pt1 C2 C1 . . . -24.6(5) no
Se1 Pt1 C2 C3 . . . 149.5(5) no
Se1 P1 C1 C2 . . . 32.9(6) no
Se1 P1 C1 C6 . . . -144.2(6) no
Se1 P1 C11 C12 . . . 24.8(9) no
Se1 P1 C11 C16 . . . -157.8(7) no
Se1 P1 C21 C22 . . . 56.8(8) no
Se1 P1 C21 C26 . . . -121.8(8) no
Cl31 C31 C32 Cl32 . . . 77(2) no
Cl41 C41 C42 Cl42 . . . -31(4) no
P1 Se1 Pt1 C2 . . . 32.8(2) no
P1 C1 C2 C3 . . . -176.3(5) no
P1 C1 C6 C5 . . . 177.4(7) no
P1 C11 C12 C13 . . . 176.7(8) no
P1 C11 C16 C15 . . . -176.4(9) no
P1 C21 C22 C23 . . . -177.3(8) no
P1 C21 C26 C25 . . . 178.6(9) no
C1 P1 C11 C12 . . . 142.1(8) no
C1 P1 C11 C16 . . . -41(1) no
C1 P1 C21 C22 . . . -60.4(8) no
C1 P1 C21 C26 . . . 120.9(9) no
C1 C2 Pt1 C2 . . 5_655 148.5(6) no
C1 C2 C3 C4 . . . 0(1) no
C1 C6 C5 C4 . . . -3(1) no
C2 Pt1 C2 C3 . 5_655 5_655 -37.4(5) no
C2 C1 P1 C11 . . . -89.0(6) no
C2 C1 P1 C21 . . . 154.6(6) no
C2 C1 C6 C5 . . . 0(1) no
C2 C3 C4 C5 . . . -2(1) no
C3 C2 C1 C6 . . . 1(1) no
C3 C4 C5 C6 . . . 3(1) no
C6 C1 P1 C11 . . . 93.8(7) no
C6 C1 P1 C21 . . . -22.6(8) no
C11 P1 C21 C22 . . . -179.0(7) no
C11 P1 C21 C26 . . . 2(1) no
C11 C12 C13 C14 . . . 1(2) no
C11 C16 C15 C14 . . . -2(2) no
C12 C11 P1 C21 . . . -99.1(9) no
C12 C11 C16 C15 . . . 1(2) no
C12 C13 C14 C15 . . . -2(2) no
C13 C12 C11 C16 . . . -1(2) no
C13 C14 C15 C16 . . . 3(2) no
C16 C11 P1 C21 . . . 78.3(9) no
C21 C22 C23 C24 . . . -2(2) no
C21 C26 C25 C24 . . . -0(2) no
C22 C21 C26 C25 . . . -0(2) no
C22 C23 C24 C25 . . . 2(2) no
C23 C22 C21 C26 . . . 1(2) no
C23 C24 C25 C26 . . . -0(2) no

loop_
_oxford_twin_element_scale_factors
0.7320(15)
0.2680(15)
